data_7023914
loop_
_publ_author_name
'Poropudas, Merja J.'
'Vigo, Ludmila'
'Oilunkaniemi, Raija'
'Laitinen, Risto S.'

_publ_section_title
;
 Versatile solid-state coordination chemistry of telluroether complexes of
 silver(i) and copper(i).
;
_journal_issue 48
_journal_name_full 'Dalton transactions (Cambridge, England : 2003)'
_journal_page_first 16868
_journal_page_last 16877
_journal_paper_doi 10.1039/c3dt51840j
_journal_volume 42
_journal_year 2013
_chemical_formula_sum 'C25 H20 Ag F3 O3 S Se2'
_chemical_formula_weight 723.26
_chemical_name_systematic
;
bis(diphenylselane)silver trifluoromethylsulfonate
;
_space_group_IT_number 2
_symmetry_cell_setting triclinic
_symmetry_space_group_name_Hall '-P 1'
_symmetry_space_group_name_H-M 'P -1'
_atom_sites_solution_hydrogens geom
_atom_sites_solution_primary direct
_atom_sites_solution_secondary difmap
_audit_creation_method SHELXL-97
_cell_angle_alpha 93.697(5)
_cell_angle_beta 104.738(5)
_cell_angle_gamma 104.824(5)
_cell_formula_units_Z 2
_cell_length_a 10.087(5)
_cell_length_b 10.175(5)
_cell_length_c 13.076(5)
_cell_measurement_reflns_used 4354
_cell_measurement_temperature 100(2)
_cell_measurement_theta_max 26.00
_cell_measurement_theta_min 1.63
_cell_volume 1242.6(10)
_computing_cell_refinement 'DENZO-SMN (Otwinowski & Minor, 1997)'
_computing_data_collection 'COLLECT (Bruker, 2008)'
_computing_data_reduction 'DENZO-SMN (Otwinowski & Minor, 1997)'
_computing_molecular_graphics 'DIAMOND (Branderburg, 2006)'
_computing_publication_material 'WinGX (Farrugia, 1999)'
_computing_structure_refinement 'SHELXL-97 (Sheldrick, 2008)'
_computing_structure_solution 'SIR-92 (Altomare et al., 1994)'
_diffrn_ambient_temperature 100(2)
_diffrn_measured_fraction_theta_full 0.985
_diffrn_measured_fraction_theta_max 0.985
_diffrn_measurement_device_type 'Bruker Nonius kappaccd'
_diffrn_measurement_method '\f scans, and \w scans with \k offsets'
_diffrn_radiation_monochromator graphite
_diffrn_radiation_source 'fine-focus sealed tube'
_diffrn_radiation_type MoK\a
_diffrn_radiation_wavelength 0.71073
_diffrn_reflns_av_R_equivalents 0.1304
_diffrn_reflns_av_sigmaI/netI 0.0787
_diffrn_reflns_limit_h_max 12
_diffrn_reflns_limit_h_min -12
_diffrn_reflns_limit_k_max 12
_diffrn_reflns_limit_k_min -12
_diffrn_reflns_limit_l_max 15
_diffrn_reflns_limit_l_min -16
_diffrn_reflns_number 17446
_diffrn_reflns_theta_full 26.00
_diffrn_reflns_theta_max 26.00
_diffrn_reflns_theta_min 1.63
_exptl_absorpt_coefficient_mu 3.873
_exptl_absorpt_correction_T_max 0.5942
_exptl_absorpt_correction_T_min 0.5113
_exptl_absorpt_correction_type multi-scan
_exptl_absorpt_process_details 'SADABS in SHELXTL (Sheldrick, 2008)'
_exptl_crystal_colour 'pale yellow'
_exptl_crystal_density_diffrn 1.933
_exptl_crystal_density_method 'not measured'
_exptl_crystal_description block
_exptl_crystal_F_000 704
_exptl_crystal_size_max 0.20
_exptl_crystal_size_mid 0.20
_exptl_crystal_size_min 0.15
_refine_diff_density_max 1.136
_refine_diff_density_min -1.408
_refine_diff_density_rms 0.333
_refine_ls_extinction_coef 0.034(2)
_refine_ls_extinction_expression Fc^*^=kFc[1+0.001xFc^2^\l^3^/sin(2\q)]^-1/4^
_refine_ls_extinction_method SHELXL
_refine_ls_goodness_of_fit_ref 1.047
_refine_ls_hydrogen_treatment constr
_refine_ls_matrix_type full
_refine_ls_number_parameters 317
_refine_ls_number_reflns 4805
_refine_ls_number_restraints 0
_refine_ls_restrained_S_all 1.047
_refine_ls_R_factor_all 0.0575
_refine_ls_R_factor_gt 0.0496
_refine_ls_shift/su_max 0.000
_refine_ls_shift/su_mean 0.000
_refine_ls_structure_factor_coef Fsqd
_refine_ls_weighting_details 'calc w=1/[\s^2^(Fo^2^)+(0.1000P)^2^+0.0000P] where P=(Fo^2^+2Fc^2^)/3'
_refine_ls_weighting_scheme calc
_refine_ls_wR_factor_gt 0.1248
_refine_ls_wR_factor_ref 0.1413
_reflns_number_gt 4354
_reflns_number_total 4805
_reflns_threshold_expression >2sigma(I)
_cod_data_source_file c3dt51840j.txt
_cod_data_source_block cmpd1
_cod_original_sg_symbol_H-M P-1
_cod_database_code 7023914

loop_
_symmetry_equiv_pos_as_xyz
'x, y, z'
'-x, -y, -z'

loop_
_atom_site_label
_atom_site_type_symbol
_atom_site_fract_x
_atom_site_fract_y
_atom_site_fract_z
_atom_site_U_iso_or_equiv
_atom_site_adp_type
_atom_site_occupancy
_atom_site_symmetry_multiplicity
_atom_site_calc_flag
_atom_site_refinement_flags
Ag1 Ag 0.83030(3) 0.39492(3) 0.38082(2) 0.02000(17) Uani 1 1 d .
Se1 Se 0.87694(4) 0.16881(4) 0.31188(3) 0.01709(17) Uani 1 1 d .
Se2 Se 0.61594(4) 0.49305(4) 0.31306(3) 0.01932(18) Uani 1 1 d .
S1 S 0.87680(11) 0.29287(10) 0.62213(8) 0.0173(2) Uani 1 1 d .
O1 O 0.9601(3) 0.3984(3) 0.5730(3) 0.0230(7) Uani 1 1 d .
O2 O 0.7616(3) 0.1950(3) 0.5448(3) 0.0296(7) Uani 1 1 d .
O3 O 0.8472(4) 0.3447(3) 0.7155(3) 0.0297(8) Uani 1 1 d .
F1 F 1.0363(4) 0.1350(4) 0.5952(3) 0.0524(10) Uani 1 1 d .
F2 F 1.1201(3) 0.2746(3) 0.7430(3) 0.0470(9) Uani 1 1 d .
F3 F 0.9425(3) 0.0962(3) 0.7244(2) 0.0298(6) Uani 1 1 d .
C1 C 1.0012(5) 0.1945(5) 0.6731(4) 0.0248(9) Uani 1 1 d .
C111 C 0.9200(4) 0.2077(4) 0.1795(4) 0.0197(8) Uani 1 1 d .
C112 C 0.8868(5) 0.1045(5) 0.0949(4) 0.0229(9) Uani 1 1 d .
H112 H 0.8402 0.0125 0.1004 0.028 Uiso 1 1 calc R
C113 C 0.9226(5) 0.1371(5) 0.0017(4) 0.0268(10) Uani 1 1 d .
H113 H 0.8973 0.0678 -0.0577 0.032 Uiso 1 1 calc R
C114 C 0.9954(5) 0.2710(5) -0.0042(4) 0.0304(11) Uani 1 1 d .
H114 H 1.0192 0.2933 -0.0680 0.036 Uiso 1 1 calc R
C115 C 1.0335(5) 0.3722(5) 0.0826(4) 0.0289(10) Uani 1 1 d .
H115 H 1.0869 0.4627 0.0794 0.035 Uiso 1 1 calc R
C116 C 0.9938(5) 0.3417(4) 0.1740(4) 0.0231(9) Uani 1 1 d .
H116 H 1.0166 0.4117 0.2326 0.028 Uiso 1 1 calc R
C121 C 0.6826(4) 0.0543(4) 0.2619(3) 0.0172(8) Uani 1 1 d .
C122 C 0.6391(5) -0.0386(4) 0.3286(4) 0.0218(9) Uani 1 1 d .
H122 H 0.7063 -0.0483 0.3913 0.026 Uiso 1 1 calc R
C123 C 0.4972(5) -0.1174(4) 0.3035(4) 0.0214(9) Uani 1 1 d .
H123 H 0.4669 -0.1803 0.3492 0.026 Uiso 1 1 calc R
C124 C 0.3999(5) -0.1031(4) 0.2109(4) 0.0234(9) Uani 1 1 d .
H124 H 0.3028 -0.1559 0.1934 0.028 Uiso 1 1 calc R
C125 C 0.4453(4) -0.0117(4) 0.1442(4) 0.0210(9) Uani 1 1 d .
H125 H 0.3789 -0.0040 0.0804 0.025 Uiso 1 1 calc R
C126 C 0.5855(5) 0.0684(4) 0.1690(3) 0.0206(9) Uani 1 1 d .
H126 H 0.6151 0.1319 0.1235 0.025 Uiso 1 1 calc R
C211 C 0.5504(4) 0.4047(4) 0.1667(3) 0.0185(8) Uani 1 1 d .
C212 C 0.4068(5) 0.3376(4) 0.1184(4) 0.0225(9) Uani 1 1 d .
H212 H 0.3388 0.3311 0.1578 0.027 Uiso 1 1 calc R
C213 C 0.3637(5) 0.2801(5) 0.0112(4) 0.0263(10) Uani 1 1 d .
H213 H 0.2659 0.2333 -0.0219 0.032 Uiso 1 1 calc R
C214 C 0.4612(5) 0.2904(5) -0.0475(4) 0.0252(10) Uani 1 1 d .
H214 H 0.4308 0.2516 -0.1206 0.030 Uiso 1 1 calc R
C215 C 0.6049(5) 0.3582(5) 0.0019(4) 0.0283(10) Uani 1 1 d .
H215 H 0.6727 0.3649 -0.0378 0.034 Uiso 1 1 calc R
C216 C 0.6501(5) 0.4164(4) 0.1090(4) 0.0233(9) Uani 1 1 d .
H216 H 0.7478 0.4634 0.1420 0.028 Uiso 1 1 calc R
C221 C 0.4692(4) 0.3803(4) 0.3653(3) 0.0189(8) Uani 1 1 d .
C222 C 0.4686(5) 0.2471(4) 0.3821(4) 0.0206(9) Uani 1 1 d .
H222 H 0.5425 0.2112 0.3705 0.025 Uiso 1 1 calc R
C223 C 0.3592(5) 0.1672(4) 0.4158(4) 0.0226(9) Uani 1 1 d .
H223 H 0.3565 0.0751 0.4260 0.027 Uiso 1 1 calc R
C224 C 0.2538(4) 0.2209(5) 0.4349(3) 0.0236(9) Uani 1 1 d .
H224 H 0.1797 0.1661 0.4594 0.028 Uiso 1 1 calc R
C225 C 0.2555(5) 0.3543(5) 0.4184(3) 0.0230(9) Uani 1 1 d .
H225 H 0.1826 0.3908 0.4315 0.028 Uiso 1 1 calc R
C226 C 0.3638(4) 0.4352(4) 0.3828(3) 0.0204(9) Uani 1 1 d .
H226 H 0.3652 0.5266 0.3707 0.024 Uiso 1 1 calc R

loop_
_atom_site_aniso_label
_atom_site_aniso_U_11
_atom_site_aniso_U_22
_atom_site_aniso_U_33
_atom_site_aniso_U_23
_atom_site_aniso_U_13
_atom_site_aniso_U_12
Ag1 0.0181(2) 0.0198(2) 0.0210(2) 0.00144(15) 0.00565(15) 0.00367(14)
Se1 0.0163(3) 0.0163(2) 0.0179(3) 0.00384(17) 0.00479(17) 0.00302(17)
Se2 0.0190(3) 0.0153(2) 0.0237(3) 0.00256(18) 0.00740(18) 0.00376(17)
S1 0.0188(5) 0.0138(5) 0.0200(5) 0.0053(4) 0.0073(4) 0.0031(4)
O1 0.0254(16) 0.0166(14) 0.0248(16) 0.0102(12) 0.0091(13) -0.0017(12)
O2 0.0222(16) 0.0281(16) 0.0287(18) 0.0084(14) 0.0002(13) -0.0041(13)
O3 0.046(2) 0.0200(15) 0.0333(19) 0.0091(14) 0.0240(16) 0.0128(14)
F1 0.078(3) 0.063(2) 0.056(2) 0.0312(18) 0.049(2) 0.0549(19)
F2 0.0217(15) 0.057(2) 0.051(2) 0.0291(16) -0.0048(13) 0.0001(13)
F3 0.0405(16) 0.0222(13) 0.0338(16) 0.0165(11) 0.0165(12) 0.0124(11)
C1 0.027(2) 0.031(2) 0.025(2) 0.0117(19) 0.0162(19) 0.0135(19)
C111 0.018(2) 0.022(2) 0.022(2) 0.0050(17) 0.0073(16) 0.0077(16)
C112 0.025(2) 0.025(2) 0.022(2) 0.0032(18) 0.0102(18) 0.0100(17)
C113 0.023(2) 0.038(3) 0.025(2) -0.0005(19) 0.0077(18) 0.0182(19)
C114 0.024(2) 0.054(3) 0.024(2) 0.017(2) 0.0153(19) 0.019(2)
C115 0.020(2) 0.033(2) 0.035(3) 0.013(2) 0.0094(19) 0.0056(19)
C116 0.021(2) 0.023(2) 0.025(2) 0.0051(17) 0.0064(17) 0.0057(17)
C121 0.017(2) 0.0136(18) 0.022(2) 0.0007(16) 0.0079(16) 0.0042(15)
C122 0.026(2) 0.023(2) 0.019(2) 0.0056(17) 0.0068(17) 0.0091(17)
C123 0.021(2) 0.020(2) 0.025(2) 0.0082(17) 0.0118(17) 0.0019(16)
C124 0.016(2) 0.022(2) 0.032(3) 0.0019(18) 0.0102(18) 0.0032(16)
C125 0.019(2) 0.0180(19) 0.024(2) -0.0007(17) 0.0034(17) 0.0051(16)
C126 0.024(2) 0.0175(19) 0.021(2) 0.0030(16) 0.0092(17) 0.0041(16)
C211 0.024(2) 0.0124(18) 0.022(2) 0.0040(16) 0.0087(17) 0.0079(16)
C212 0.021(2) 0.026(2) 0.024(2) 0.0038(18) 0.0077(17) 0.0118(17)
C213 0.027(2) 0.025(2) 0.026(2) 0.0073(18) 0.0024(18) 0.0112(18)
C214 0.036(3) 0.026(2) 0.018(2) 0.0049(18) 0.0064(19) 0.0157(19)
C215 0.036(3) 0.025(2) 0.034(3) 0.014(2) 0.021(2) 0.013(2)
C216 0.024(2) 0.0158(19) 0.032(3) 0.0058(17) 0.0114(19) 0.0058(17)
C221 0.021(2) 0.021(2) 0.013(2) 0.0015(16) 0.0018(15) 0.0048(16)
C222 0.023(2) 0.022(2) 0.020(2) 0.0030(16) 0.0085(16) 0.0104(17)
C223 0.022(2) 0.023(2) 0.023(2) 0.0085(17) 0.0071(17) 0.0054(17)
C224 0.015(2) 0.038(2) 0.016(2) 0.0088(18) 0.0045(16) 0.0048(18)
C225 0.019(2) 0.034(2) 0.018(2) 0.0026(18) 0.0050(17) 0.0120(18)
C226 0.022(2) 0.0192(19) 0.020(2) -0.0030(16) 0.0035(16) 0.0081(16)

loop_
_atom_type_symbol
_atom_type_description
_atom_type_scat_dispersion_real
_atom_type_scat_dispersion_imag
_atom_type_scat_source
C C 0.0033 0.0016 'International Tables Vol C Tables 4.2.6.8 and 6.1.1.4'
H H 0.0000 0.0000 'International Tables Vol C Tables 4.2.6.8 and 6.1.1.4'
O O 0.0106 0.0060 'International Tables Vol C Tables 4.2.6.8 and 6.1.1.4'
F F 0.0171 0.0103 'International Tables Vol C Tables 4.2.6.8 and 6.1.1.4'
S S 0.1246 0.1234 'International Tables Vol C Tables 4.2.6.8 and 6.1.1.4'
Se Se -0.0929 2.2259 'International Tables Vol C Tables 4.2.6.8 and 6.1.1.4'
Ag Ag -0.8971 1.1015 'International Tables Vol C Tables 4.2.6.8 and 6.1.1.4'

loop_
_geom_angle_atom_site_label_1
_geom_angle_atom_site_label_2
_geom_angle_atom_site_label_3
_geom_angle
_geom_angle_site_symmetry_1
_geom_angle_site_symmetry_3
O1 Ag1 O1 73.83(11) 2_766 .
O1 Ag1 Se2 103.43(8) 2_766 .
O1 Ag1 Se2 125.92(7) . .
O1 Ag1 Se1 115.28(8) 2_766 .
O1 Ag1 Se1 95.16(7) . .
Se2 Ag1 Se1 130.26(2) . .
C121 Se1 C111 101.73(18) . .
C121 Se1 Ag1 99.14(12) . .
C111 Se1 Ag1 103.02(13) . .
C221 Se2 C211 98.33(17) . .
C221 Se2 Ag1 103.03(13) . .
C211 Se2 Ag1 98.83(12) . .
O3 S1 O2 117.3(2) . .
O3 S1 O1 114.46(18) . .
O2 S1 O1 112.5(2) . .
O3 S1 C1 103.7(2) . .
O2 S1 C1 103.7(2) . .
O1 S1 C1 103.0(2) . .
S1 O1 Ag1 141.77(19) . 2_766
S1 O1 Ag1 111.18(16) . .
Ag1 O1 Ag1 106.17(11) 2_766 .
F1 C1 F3 107.9(4) . .
F1 C1 F2 108.9(4) . .
F3 C1 F2 107.2(4) . .
F1 C1 S1 111.5(3) . .
F3 C1 S1 110.3(3) . .
F2 C1 S1 111.0(3) . .
C112 C111 C116 120.8(4) . .
C112 C111 Se1 121.3(3) . .
C116 C111 Se1 117.7(3) . .
C111 C112 C113 119.3(4) . .
C111 C112 H112 120.4 . .
C113 C112 H112 120.4 . .
C114 C113 C112 119.9(4) . .
C114 C113 H113 120.0 . .
C112 C113 H113 120.0 . .
C115 C114 C113 120.3(4) . .
C115 C114 H114 119.9 . .
C113 C114 H114 119.9 . .
C116 C115 C114 120.1(4) . .
C116 C115 H115 120.0 . .
C114 C115 H115 120.0 . .
C115 C116 C111 119.5(4) . .
C115 C116 H116 120.2 . .
C111 C116 H116 120.2 . .
C122 C121 C126 120.6(4) . .
C122 C121 Se1 116.0(3) . .
C126 C121 Se1 123.3(3) . .
C121 C122 C123 120.0(4) . .
C121 C122 H122 120.0 . .
C123 C122 H122 120.0 . .
C122 C123 C124 119.5(4) . .
C122 C123 H123 120.3 . .
C124 C123 H123 120.3 . .
C125 C124 C123 119.9(4) . .
C125 C124 H124 120.1 . .
C123 C124 H124 120.1 . .
C126 C125 C124 121.2(4) . .
C126 C125 H125 119.4 . .
C124 C125 H125 119.4 . .
C125 C126 C121 118.9(4) . .
C125 C126 H126 120.5 . .
C121 C126 H126 120.5 . .
C216 C211 C212 120.6(4) . .
C216 C211 Se2 117.9(3) . .
C212 C211 Se2 121.3(3) . .
C211 C212 C213 119.3(4) . .
C211 C212 H212 120.4 . .
C213 C212 H212 120.4 . .
C214 C213 C212 121.0(4) . .
C214 C213 H213 119.5 . .
C212 C213 H213 119.5 . .
C213 C214 C215 119.2(4) . .
C213 C214 H214 120.4 . .
C215 C214 H214 120.4 . .
C216 C215 C214 120.7(4) . .
C216 C215 H215 119.7 . .
C214 C215 H215 119.7 . .
C211 C216 C215 119.2(4) . .
C211 C216 H216 120.4 . .
C215 C216 H216 120.4 . .
C226 C221 C222 121.4(4) . .
C226 C221 Se2 118.0(3) . .
C222 C221 Se2 120.6(3) . .
C223 C222 C221 119.2(4) . .
C223 C222 H222 120.4 . .
C221 C222 H222 120.4 . .
C224 C223 C222 120.2(4) . .
C224 C223 H223 119.9 . .
C222 C223 H223 119.9 . .
C223 C224 C225 120.2(4) . .
C223 C224 H224 119.9 . .
C225 C224 H224 119.9 . .
C224 C225 C226 120.2(4) . .
C224 C225 H225 119.9 . .
C226 C225 H225 119.9 . .
C221 C226 C225 118.8(4) . .
C221 C226 H226 120.6 . .
C225 C226 H226 120.6 . .

loop_
_geom_bond_atom_site_label_1
_geom_bond_atom_site_label_2
_geom_bond_distance
_geom_bond_site_symmetry_2
Ag1 O1 2.484(3) 2_766
Ag1 O1 2.515(3) .
Ag1 Se2 2.5887(11) .
Ag1 Se1 2.6133(11) .
Se1 C121 1.926(4) .
Se1 C111 1.930(5) .
Se2 C221 1.929(4) .
Se2 C211 1.933(4) .
S1 O3 1.428(3) .
S1 O2 1.430(3) .
S1 O1 1.474(3) .
S1 C1 1.824(5) .
O1 Ag1 2.484(3) 2_766
F1 C1 1.321(6) .
F2 C1 1.336(6) .
F3 C1 1.336(5) .
C111 C112 1.385(6) .
C111 C116 1.393(6) .
C112 C113 1.393(7) .
C112 H112 0.9500 .
C113 C114 1.390(7) .
C113 H113 0.9500 .
C114 C115 1.386(8) .
C114 H114 0.9500 .
C115 C116 1.382(7) .
C115 H115 0.9500 .
C116 H116 0.9500 .
C121 C122 1.391(6) .
C121 C126 1.394(6) .
C122 C123 1.393(6) .
C122 H122 0.9500 .
C123 C124 1.393(7) .
C123 H123 0.9500 .
C124 C125 1.388(6) .
C124 H124 0.9500 .
C125 C126 1.382(6) .
C125 H125 0.9500 .
C126 H126 0.9500 .
C211 C216 1.390(6) .
C211 C212 1.392(6) .
C212 C213 1.396(7) .
C212 H212 0.9500 .
C213 C214 1.381(7) .
C213 H213 0.9500 .
C214 C215 1.396(7) .
C214 H214 0.9500 .
C215 C216 1.396(7) .
C215 H215 0.9500 .
C216 H216 0.9500 .
C221 C226 1.381(6) .
C221 C222 1.385(6) .
C222 C223 1.381(6) .
C222 H222 0.9500 .
C223 C224 1.380(6) .
C223 H223 0.9500 .
C224 C225 1.385(6) .
C224 H224 0.9500 .
C225 C226 1.391(6) .
C225 H225 0.9500 .
C226 H226 0.9500 .

loop_
_geom_torsion_atom_site_label_1
_geom_torsion_atom_site_label_2
_geom_torsion_atom_site_label_3
_geom_torsion_atom_site_label_4
_geom_torsion
_geom_torsion_site_symmetry_1
_geom_torsion_site_symmetry_4
O1 Ag1 Se1 C121 -169.13(16) 2_766 .
O1 Ag1 Se1 C121 116.33(15) . .
Se2 Ag1 Se1 C121 -31.70(14) . .
O1 Ag1 Se1 C111 -64.74(15) 2_766 .
O1 Ag1 Se1 C111 -139.28(14) . .
Se2 Ag1 Se1 C111 72.70(13) . .
O1 Ag1 Se2 C221 -143.52(14) 2_766 .
O1 Ag1 Se2 C221 -63.92(15) . .
Se1 Ag1 Se2 C221 75.45(13) . .
O1 Ag1 Se2 C211 115.74(14) 2_766 .
O1 Ag1 Se2 C211 -164.66(14) . .
Se1 Ag1 Se2 C211 -25.30(12) . .
O3 S1 O1 Ag1 43.6(4) . 2_766
O2 S1 O1 Ag1 -179.2(3) . 2_766
C1 S1 O1 Ag1 -68.2(3) . 2_766
O3 S1 O1 Ag1 -123.5(2) . .
O2 S1 O1 Ag1 13.7(3) . .
C1 S1 O1 Ag1 124.70(19) . .
O1 Ag1 O1 S1 171.7(3) 2_766 .
Se2 Ag1 O1 S1 76.63(18) . .
Se1 Ag1 O1 S1 -73.44(17) . .
O1 Ag1 O1 Ag1 0.0 2_766 2_766
Se2 Ag1 O1 Ag1 -95.09(11) . 2_766
Se1 Ag1 O1 Ag1 114.85(10) . 2_766
O3 S1 C1 F1 177.9(3) . .
O2 S1 C1 F1 54.9(4) . .
O1 S1 C1 F1 -62.5(4) . .
O3 S1 C1 F3 58.1(4) . .
O2 S1 C1 F3 -64.9(4) . .
O1 S1 C1 F3 177.7(3) . .
O3 S1 C1 F2 -60.5(4) . .
O2 S1 C1 F2 176.5(3) . .
O1 S1 C1 F2 59.0(4) . .
C121 Se1 C111 C112 -46.9(4) . .
Ag1 Se1 C111 C112 -149.3(3) . .
C121 Se1 C111 C116 137.1(3) . .
Ag1 Se1 C111 C116 34.7(3) . .
C116 C111 C112 C113 -2.8(6) . .
Se1 C111 C112 C113 -178.7(3) . .
C111 C112 C113 C114 2.3(7) . .
C112 C113 C114 C115 0.4(7) . .
C113 C114 C115 C116 -2.8(7) . .
C114 C115 C116 C111 2.3(7) . .
C112 C111 C116 C115 0.5(7) . .
Se1 C111 C116 C115 176.5(3) . .
C111 Se1 C121 C122 152.9(3) . .
Ag1 Se1 C121 C122 -101.7(3) . .
C111 Se1 C121 C126 -32.0(4) . .
Ag1 Se1 C121 C126 73.4(3) . .
C126 C121 C122 C123 -0.7(6) . .
Se1 C121 C122 C123 174.5(3) . .
C121 C122 C123 C124 0.6(6) . .
C122 C123 C124 C125 0.5(6) . .
C123 C124 C125 C126 -1.4(6) . .
C124 C125 C126 C121 1.2(6) . .
C122 C121 C126 C125 -0.1(6) . .
Se1 C121 C126 C125 -175.0(3) . .
C221 Se2 C211 C216 -155.9(3) . .
Ag1 Se2 C211 C216 -51.2(3) . .
C221 Se2 C211 C212 27.6(4) . .
Ag1 Se2 C211 C212 132.3(3) . .
C216 C211 C212 C213 1.0(6) . .
Se2 C211 C212 C213 177.4(3) . .
C211 C212 C213 C214 -0.8(7) . .
C212 C213 C214 C215 0.6(7) . .
C213 C214 C215 C216 -0.6(7) . .
C212 C211 C216 C215 -1.0(6) . .
Se2 C211 C216 C215 -177.5(3) . .
C214 C215 C216 C211 0.7(6) . .
C211 Se2 C221 C226 -105.0(3) . .
Ag1 Se2 C221 C226 153.9(3) . .
C211 Se2 C221 C222 73.5(4) . .
Ag1 Se2 C221 C222 -27.7(4) . .
C226 C221 C222 C223 0.8(6) . .
Se2 C221 C222 C223 -177.6(3) . .
C221 C222 C223 C224 -1.5(7) . .
C222 C223 C224 C225 1.2(7) . .
C223 C224 C225 C226 -0.1(6) . .
C222 C221 C226 C225 0.3(6) . .
Se2 C221 C226 C225 178.7(3) . .
C224 C225 C226 C221 -0.6(6) . .
